data_1505547
loop_
_publ_author_name
'Ryabukhin, Sergey V.'
'Plaskon, Andrey S.'
'Ostapchuk, Eugeniy N.'
'Volochnyuk, Dmitriy M.'
'Shishkin, Oleg V.'
'Shivanyuk, Alexander N.'
'Tolmachev, Andrey A.'

_publ_section_title
;
 A one-step fusion of 1,3-thiazine and pyrimidine cycles.
;
_journal_issue 21
_journal_name_full 'Organic letters'
_journal_page_first 4215
_journal_page_last 4218
_journal_paper_doi 10.1021/ol701782v
_journal_volume 9
_journal_year 2007
_chemical_formula_sum 'C26 H31 Cl N4 O3 S'
_chemical_formula_weight 515.06
_chemical_name_systematic
; 

 ? 

;
_space_group_IT_number 14
_symmetry_cell_setting monoclinic
_symmetry_space_group_name_Hall '-P 2yn'
_symmetry_space_group_name_H-M 'P 1 21/n 1'
_atom_sites_solution_hydrogens geom
_atom_sites_solution_primary direct
_atom_sites_solution_secondary difmap
_audit_creation_method SHELXL-97
_cell_angle_alpha 90.00
_cell_angle_beta 103.720(12)
_cell_angle_gamma 90.00
_cell_formula_units_Z 4
_cell_length_a 9.6754(14)
_cell_length_b 20.321(5)
_cell_length_c 13.4329(19)
_cell_measurement_temperature 293(2)
_cell_volume 2565.7(8)
_computing_structure_refinement 'SHELXL-97 (Sheldrick, 1997)'
_computing_structure_solution 'SHELXS-97 (Sheldrick, 1990)'
_diffrn_ambient_temperature 293(2)
_diffrn_measured_fraction_theta_full 0.980
_diffrn_measured_fraction_theta_max 0.980
_diffrn_radiation_monochromator graphite
_diffrn_radiation_source 'fine-focus sealed tube'
_diffrn_radiation_type MoK\a
_diffrn_radiation_wavelength 0.71073
_diffrn_reflns_av_R_equivalents 0.0222
_diffrn_reflns_av_sigmaI/netI 0.0315
_diffrn_reflns_limit_h_max 12
_diffrn_reflns_limit_h_min -12
_diffrn_reflns_limit_k_max 26
_diffrn_reflns_limit_k_min -25
_diffrn_reflns_limit_l_max 17
_diffrn_reflns_limit_l_min -17
_diffrn_reflns_number 17569
_diffrn_reflns_theta_full 27.50
_diffrn_reflns_theta_max 27.50
_diffrn_reflns_theta_min 2.95
_exptl_absorpt_coefficient_mu 0.266
_exptl_absorpt_correction_T_max 0.9947
_exptl_absorpt_correction_T_min 0.9488
_exptl_absorpt_correction_type none
_exptl_crystal_density_diffrn 1.333
_exptl_crystal_density_method 'not measured'
_exptl_crystal_F_000 1088
_exptl_crystal_size_max 0.20
_exptl_crystal_size_mid 0.10
_exptl_crystal_size_min 0.02
_refine_diff_density_max 0.647
_refine_diff_density_min -0.309
_refine_diff_density_rms 0.050
_refine_ls_extinction_method none
_refine_ls_goodness_of_fit_ref 0.969
_refine_ls_hydrogen_treatment mixed
_refine_ls_matrix_type full
_refine_ls_number_parameters 371
_refine_ls_number_reflns 5777
_refine_ls_number_restraints 12
_refine_ls_restrained_S_all 0.970
_refine_ls_R_factor_all 0.0734
_refine_ls_R_factor_gt 0.0472
_refine_ls_shift/su_max 0.000
_refine_ls_shift/su_mean 0.000
_refine_ls_structure_factor_coef Fsqd
_refine_ls_weighting_details 'calc w=1/[\s^2^(Fo^2^)+(0.0918P)^2^+0.0000P] where P=(Fo^2^+2Fc^2^)/3'
_refine_ls_weighting_scheme calc
_refine_ls_wR_factor_gt 0.1279
_refine_ls_wR_factor_ref 0.1376
_reflns_number_gt 3867
_reflns_number_total 5777
_reflns_threshold_expression >2sigma(I)
_cod_data_source_file ol701782v-file001.cif
_cod_data_source_block tolm21
_cod_depositor_comments
;
The following automatic conversions were performed:

'_symmetry_cell_setting' value 'Monoclinic' changed to 'monoclinic'
according to /home/saulius/struct/CIF-dictionaries/cif_core.dic
dictionary named 'cif_core.dic' version 2.4.1 from 2010-06-29.

Automatic conversion script
Id: cif_fix_values 1715 2011-07-08 13:25:40Z adriana 
;
_cod_original_sg_symbol_H-M P21/n
_cod_database_code 1505547

loop_
_symmetry_equiv_pos_as_xyz
'x, y, z'
'-x+1/2, y+1/2, -z+1/2'
'-x, -y, -z'
'x-1/2, -y-1/2, z-1/2'

loop_
_atom_site_label
_atom_site_type_symbol
_atom_site_fract_x
_atom_site_fract_y
_atom_site_fract_z
_atom_site_U_iso_or_equiv
_atom_site_adp_type
_atom_site_occupancy
_atom_site_symmetry_multiplicity
_atom_site_calc_flag
_atom_site_refinement_flags
_atom_site_disorder_assembly
_atom_site_disorder_group
Cl1 Cl 0.56165(7) 0.22979(3) -0.02053(4) 0.06145(19) Uani 1 1 d . . .
S1 S 0.22880(5) 0.22785(2) 0.28308(3) 0.03875(14) Uani 1 1 d . . .
O1 O 0.00709(16) 0.36044(7) -0.03558(9) 0.0468(4) Uani 1 1 d . . .
O2 O -0.3664(2) 0.41683(12) 0.11406(15) 0.0848(6) Uani 1 1 d . . .
N1 N 0.04167(17) 0.32358(8) 0.26209(11) 0.0402(4) Uani 1 1 d . . .
H1N H 0.0234 0.3066 0.3162 0.048 Uiso 1 1 calc R . .
N2 N -0.05454(17) 0.38608(8) 0.11216(11) 0.0377(4) Uani 1 1 d . . .
N3 N 0.34568(16) 0.24040(8) 0.12076(10) 0.0356(4) Uani 1 1 d . . .
H3N H 0.4195 0.2396 0.0956 0.043 Uiso 1 1 calc R . .
N4 N 0.47416(17) 0.18704(10) 0.26444(11) 0.0487(5) Uani 1 1 d . . .
H4NA H 0.4970 0.1868 0.3303 0.058 Uiso 0.50 1 calc PR A 1
H4NB H 0.4705 0.1656 0.3190 0.058 Uiso 0.50 1 calc PR A 2
C1 C -0.0201(2) 0.38659(9) 0.22328(13) 0.0370(4) Uani 1 1 d . . .
H1 H -0.1094 0.3916 0.2448 0.044 Uiso 1 1 calc R . .
C2 C 0.0264(2) 0.35296(9) 0.05774(13) 0.0346(4) Uani 1 1 d . . .
C3 C 0.13161(19) 0.30678(9) 0.11488(12) 0.0336(4) Uani 1 1 d . . .
C4 C 0.21277(18) 0.26637(9) 0.05459(12) 0.0323(4) Uani 1 1 d . . .
H4 H 0.2400 0.2959 0.0048 0.039 Uiso 1 1 calc R . .
C5 C 0.36101(19) 0.21845(9) 0.21453(12) 0.0344(4) Uani 1 1 d . . .
C6 C 0.12777(19) 0.29224(9) 0.21217(12) 0.0327(4) Uani 1 1 d . . .
O3A O 0.7740(4) 0.1384(2) 0.3453(3) 0.0711(13) Uani 0.50 1 d PD B 1
C7A C 0.5626(5) 0.1517(3) 0.2049(3) 0.0435(11) Uani 0.50 1 d PD B 1
H7AA H 0.6152 0.1836 0.1748 0.052 Uiso 0.50 1 calc PR B 1
H7AB H 0.5008 0.1276 0.1495 0.052 Uiso 0.50 1 calc PR B 1
C8A C 0.6673(6) 0.1038(3) 0.2712(4) 0.0468(14) Uani 0.50 1 d PD B 1
H8AA H 0.6116 0.0796 0.3112 0.056 Uiso 0.50 1 calc PR B 1
C9A C 0.8932(7) 0.1459(6) 0.2995(6) 0.081(3) Uani 0.50 1 d PD B 1
H9AA H 0.9821 0.1408 0.3505 0.097 Uiso 0.50 1 calc PR B 1
H9AB H 0.8918 0.1890 0.2680 0.097 Uiso 0.50 1 calc PR B 1
C10A C 0.8757(17) 0.0914(7) 0.2184(10) 0.163(8) Uani 0.50 1 d PD B 1
H10A H 0.9591 0.0633 0.2323 0.195 Uiso 0.50 1 calc PR B 1
H10B H 0.8653 0.1107 0.1509 0.195 Uiso 0.50 1 calc PR B 1
C11A C 0.7430(17) 0.0508(6) 0.2216(12) 0.110(5) Uani 0.50 1 d PD B 1
H11A H 0.7658 0.0119 0.2642 0.132 Uiso 0.50 1 calc PR B 1
H11B H 0.6889 0.0385 0.1538 0.132 Uiso 0.50 1 calc PR B 1
O3B O 0.6739(8) 0.0760(3) 0.2791(6) 0.111(3) Uani 0.50 1 d PD B 2
C7B C 0.6104(6) 0.1874(3) 0.2292(4) 0.0598(14) Uani 0.50 1 d PD B 2
H7BA H 0.6471 0.2320 0.2331 0.072 Uiso 0.50 1 calc PR B 2
H7BB H 0.5905 0.1737 0.1581 0.072 Uiso 0.50 1 calc PR B 2
C8B C 0.7249(7) 0.1419(3) 0.2930(5) 0.0681(17) Uani 0.50 1 d PD B 2
H8BA H 0.7467 0.1543 0.3656 0.082 Uiso 0.50 1 calc PR B 2
C9B C 0.7383(12) 0.0605(6) 0.1958(9) 0.077(3) Uani 0.50 1 d PD B 2
H9BA H 0.7012 0.0884 0.1369 0.093 Uiso 0.50 1 calc PR B 2
H9BB H 0.7229 0.0148 0.1755 0.093 Uiso 0.50 1 calc PR B 2
C10B C 0.8963(13) 0.0744(5) 0.2421(9) 0.082(3) Uani 0.50 1 d PD B 2
H10C H 0.9333 0.0535 0.3079 0.098 Uiso 0.50 1 calc PR B 2
H10D H 0.9572 0.0660 0.1956 0.098 Uiso 0.50 1 calc PR B 2
C11B C 0.8581(8) 0.1470(5) 0.2495(8) 0.104(4) Uani 0.50 1 d PD B 2
H11C H 0.8367 0.1681 0.1828 0.124 Uiso 0.50 1 calc PR B 2
H11D H 0.9339 0.1709 0.2955 0.124 Uiso 0.50 1 calc PR B 2
C12 C 0.0764(2) 0.44410(10) 0.26853(13) 0.0385(4) Uani 1 1 d . . .
C13 C 0.1469(2) 0.48231(11) 0.21118(16) 0.0466(5) Uani 1 1 d . . .
H13 H 0.1378 0.4727 0.1422 0.056 Uiso 1 1 calc R . .
C14 C 0.2315(3) 0.53492(12) 0.25554(19) 0.0598(6) Uani 1 1 d . . .
H14 H 0.2776 0.5606 0.2160 0.072 Uiso 1 1 calc R . .
C15 C 0.2468(3) 0.54892(13) 0.3569(2) 0.0691(7) Uani 1 1 d . . .
H15 H 0.3036 0.5840 0.3865 0.083 Uiso 1 1 calc R . .
C16 C 0.1784(3) 0.51122(14) 0.41489(19) 0.0687(7) Uani 1 1 d . . .
H16 H 0.1898 0.5206 0.4841 0.082 Uiso 1 1 calc R . .
C17 C 0.0920(3) 0.45901(12) 0.37127(15) 0.0549(6) Uani 1 1 d . . .
H17 H 0.0448 0.4341 0.4110 0.066 Uiso 1 1 calc R . .
C18 C -0.1582(2) 0.43491(12) 0.05863(16) 0.0505(5) Uani 1 1 d . . .
H18B H -0.1310 0.4482 -0.0034 0.061 Uiso 1 1 calc R . .
H18A H -0.1522 0.4735 0.1019 0.061 Uiso 1 1 calc R . .
C19 C -0.3079(3) 0.41259(14) 0.03060(19) 0.0649(7) Uani 1 1 d . . .
H19B H -0.3617 0.4397 -0.0245 0.078 Uiso 1 1 calc R . .
H19A H -0.3121 0.3674 0.0067 0.078 Uiso 1 1 calc R . .
C20 C -0.5182(4) 0.4031(2) 0.0870(3) 0.1012(11) Uani 1 1 d . . .
H20C H -0.5644 0.4322 0.0329 0.152 Uiso 1 1 calc R . .
H20B H -0.5567 0.4098 0.1458 0.152 Uiso 1 1 calc R . .
H20A H -0.5337 0.3584 0.0642 0.152 Uiso 1 1 calc R . .
C21 C 0.1267(2) 0.21006(10) -0.00618(13) 0.0374(4) Uani 1 1 d . . .
C22 C -0.0064(2) 0.19218(11) 0.00605(16) 0.0497(5) Uani 1 1 d . . .
H22 H -0.0467 0.2151 0.0521 0.060 Uiso 1 1 calc R . .
C23 C -0.0801(3) 0.14051(14) -0.0497(2) 0.0649(7) Uani 1 1 d . . .
H23 H -0.1689 0.1285 -0.0403 0.078 Uiso 1 1 calc R . .
C24 C -0.0218(3) 0.10690(14) -0.1192(2) 0.0773(8) Uani 1 1 d . . .
H24 H -0.0712 0.0723 -0.1570 0.093 Uiso 1 1 calc R . .
C25 C 0.1086(3) 0.12469(16) -0.1319(2) 0.0789(9) Uani 1 1 d . . .
H25 H 0.1479 0.1020 -0.1786 0.095 Uiso 1 1 calc R . .
C26 C 0.1833(2) 0.17599(13) -0.07643(17) 0.0614(7) Uani 1 1 d . . .
H26 H 0.2720 0.1877 -0.0864 0.074 Uiso 1 1 calc R . .

loop_
_atom_site_aniso_label
_atom_site_aniso_U_11
_atom_site_aniso_U_22
_atom_site_aniso_U_33
_atom_site_aniso_U_23
_atom_site_aniso_U_13
_atom_site_aniso_U_12
Cl1 0.0726(4) 0.0806(5) 0.0399(3) -0.0118(3) 0.0306(2) -0.0103(3)
S1 0.0450(3) 0.0417(3) 0.0333(2) 0.00933(19) 0.01673(18) 0.0065(2)
O1 0.0633(9) 0.0488(9) 0.0268(6) 0.0012(5) 0.0076(6) 0.0093(7)
O2 0.0650(12) 0.1164(18) 0.0757(12) -0.0155(12) 0.0219(9) -0.0209(12)
N1 0.0558(9) 0.0385(10) 0.0319(7) 0.0051(6) 0.0212(6) 0.0064(8)
N2 0.0416(8) 0.0387(10) 0.0325(7) 0.0000(6) 0.0083(6) 0.0059(7)
N3 0.0343(8) 0.0468(10) 0.0274(7) 0.0004(6) 0.0111(6) 0.0014(7)
N4 0.0466(9) 0.0692(13) 0.0316(8) 0.0125(8) 0.0121(7) 0.0162(9)
C1 0.0429(10) 0.0377(11) 0.0329(8) 0.0006(7) 0.0141(7) 0.0055(8)
C2 0.0429(10) 0.0316(10) 0.0299(8) -0.0011(7) 0.0096(7) -0.0020(8)
C3 0.0419(10) 0.0325(10) 0.0267(8) -0.0025(7) 0.0085(6) -0.0003(8)
C4 0.0379(9) 0.0370(10) 0.0221(7) 0.0004(6) 0.0070(6) 0.0007(8)
C5 0.0396(9) 0.0367(11) 0.0266(8) -0.0023(7) 0.0075(7) -0.0005(8)
C6 0.0383(9) 0.0315(10) 0.0291(8) 0.0005(7) 0.0095(7) -0.0009(8)
O3A 0.047(2) 0.126(4) 0.0334(17) -0.005(2) -0.0042(15) 0.009(2)
C7A 0.033(2) 0.057(3) 0.040(2) 0.003(2) 0.0063(16) 0.005(2)
C8A 0.038(3) 0.054(5) 0.053(3) 0.005(3) 0.020(2) 0.006(3)
C9A 0.055(4) 0.099(6) 0.091(5) 0.009(5) 0.023(4) -0.008(4)
C10A 0.124(12) 0.191(16) 0.218(17) 0.064(12) 0.130(12) 0.072(10)
C11A 0.114(10) 0.145(11) 0.082(7) -0.010(7) 0.048(6) 0.011(8)
O3B 0.114(5) 0.084(5) 0.165(6) 0.022(4) 0.091(4) 0.018(4)
C7B 0.050(3) 0.076(4) 0.059(3) 0.025(3) 0.026(2) 0.021(3)
C8B 0.069(5) 0.090(5) 0.050(3) 0.007(4) 0.024(3) 0.024(4)
C9B 0.075(6) 0.086(6) 0.082(6) -0.010(4) 0.039(4) 0.031(5)
C10B 0.058(4) 0.094(6) 0.102(5) 0.032(4) 0.035(3) 0.042(4)
C11B 0.052(4) 0.133(9) 0.132(9) -0.022(8) 0.034(5) -0.005(5)
C12 0.0437(10) 0.0359(11) 0.0354(9) 0.0001(7) 0.0084(7) 0.0104(9)
C13 0.0488(11) 0.0440(13) 0.0462(11) 0.0009(9) 0.0096(8) 0.0009(10)
C14 0.0568(14) 0.0461(15) 0.0725(15) 0.0054(11) 0.0074(11) -0.0028(11)
C15 0.0716(17) 0.0469(15) 0.0773(18) -0.0139(13) -0.0052(13) -0.0027(13)
C16 0.0891(19) 0.0611(17) 0.0475(12) -0.0175(11) -0.0008(12) 0.0060(14)
C17 0.0742(15) 0.0519(14) 0.0381(10) -0.0039(9) 0.0121(10) 0.0066(12)
C18 0.0554(13) 0.0478(14) 0.0458(11) 0.0029(9) 0.0067(9) 0.0140(10)
C19 0.0564(14) 0.0698(18) 0.0616(14) -0.0149(12) 0.0005(11) 0.0084(13)
C20 0.069(2) 0.108(3) 0.131(3) -0.017(2) 0.0337(18) -0.025(2)
C21 0.0400(10) 0.0393(11) 0.0303(8) -0.0017(7) 0.0033(7) 0.0036(8)
C22 0.0498(12) 0.0508(14) 0.0480(11) -0.0053(9) 0.0107(9) -0.0052(10)
C23 0.0545(14) 0.0638(17) 0.0706(16) -0.0101(12) 0.0034(11) -0.0146(12)
C24 0.0772(19) 0.0632(18) 0.0806(18) -0.0289(14) -0.0031(14) -0.0167(15)
C25 0.0777(19) 0.082(2) 0.0755(18) -0.0465(15) 0.0147(14) -0.0042(16)
C26 0.0537(13) 0.0738(18) 0.0579(13) -0.0308(12) 0.0160(10) -0.0074(12)

loop_
_atom_type_symbol
_atom_type_description
_atom_type_scat_dispersion_real
_atom_type_scat_dispersion_imag
_atom_type_scat_source
C C 0.0033 0.0016 'International Tables Vol C Tables 4.2.6.8 and 6.1.1.4'
N N 0.0061 0.0033 'International Tables Vol C Tables 4.2.6.8 and 6.1.1.4'
O O 0.0106 0.0060 'International Tables Vol C Tables 4.2.6.8 and 6.1.1.4'
S S 0.1246 0.1234 'International Tables Vol C Tables 4.2.6.8 and 6.1.1.4'
Cl Cl 0.1484 0.1585 'International Tables Vol C Tables 4.2.6.8 and 6.1.1.4'
H H 0.0000 0.0000 'International Tables Vol C Tables 4.2.6.8 and 6.1.1.4'

loop_
_geom_angle_atom_site_label_1
_geom_angle_atom_site_label_2
_geom_angle_atom_site_label_3
_geom_angle
C5 S1 C6 100.16(8)
C19 O2 C20 111.8(2)
C6 N1 C1 119.16(14)
C2 N2 C1 122.17(15)
C2 N2 C18 118.73(15)
C1 N2 C18 117.51(15)
C5 N3 C4 125.73(15)
C5 N4 C7A 118.6(2)
C5 N4 C7B 121.8(2)
C7A N4 C7B 34.2(3)
N2 C1 N1 109.68(14)
N2 C1 C12 112.60(15)
N1 C1 C12 111.72(15)
O1 C2 N2 121.00(17)
O1 C2 C3 122.15(16)
N2 C2 C3 116.81(15)
C6 C3 C2 118.28(16)
C6 C3 C4 122.79(17)
C2 C3 C4 117.18(14)
N3 C4 C3 111.31(13)
N3 C4 C21 109.86(15)
C3 C4 C21 114.12(15)
N4 C5 N3 123.32(17)
N4 C5 S1 114.22(13)
N3 C5 S1 122.46(14)
N1 C6 C3 122.76(17)
N1 C6 S1 114.17(12)
C3 C6 S1 123.00(14)
C8A O3A C9A 105.8(5)
N4 C7A C8A 112.4(4)
O3A C8A C7A 111.2(5)
O3A C8A C11A 107.7(8)
C7A C8A C11A 120.7(7)
O3A C9A C10A 105.2(8)
C9A C10A C11A 108.6(11)
C10A C11A C8A 97.1(10)
C8B O3B C9B 96.2(7)
N4 C7B C8B 113.1(4)
O3B C8B C7B 108.1(6)
O3B C8B C11B 107.9(6)
C7B C8B C11B 107.8(5)
O3B C9B C10B 102.6(10)
C11B C10B C9B 88.4(8)
C10B C11B C8B 101.3(8)
C13 C12 C17 118.7(2)
C13 C12 C1 122.91(17)
C17 C12 C1 118.39(18)
C12 C13 C14 120.7(2)
C15 C14 C13 120.1(2)
C14 C15 C16 119.9(2)
C15 C16 C17 120.7(2)
C12 C17 C16 120.0(2)
N2 C18 C19 115.5(2)
O2 C19 C18 109.98(19)
C26 C21 C22 118.62(19)
C26 C21 C4 118.96(17)
C22 C21 C4 122.42(17)
C21 C22 C23 120.6(2)
C24 C23 C22 120.0(2)
C25 C24 C23 119.5(2)
C24 C25 C26 121.0(2)
C25 C26 C21 120.3(2)

loop_
_geom_bond_atom_site_label_1
_geom_bond_atom_site_label_2
_geom_bond_distance
S1 C5 1.7548(18)
S1 C6 1.7701(18)
O1 C2 1.232(2)
O2 C19 1.373(3)
O2 C20 1.453(4)
N1 C6 1.347(2)
N1 C1 1.456(2)
N2 C2 1.368(2)
N2 C1 1.450(2)
N2 C18 1.471(3)
N3 C5 1.311(2)
N3 C4 1.476(2)
N4 C5 1.307(2)
N4 C7A 1.487(5)
N4 C7B 1.502(5)
C1 C12 1.529(3)
C2 C3 1.461(3)
C3 C6 1.349(2)
C3 C4 1.500(2)
C4 C21 1.532(3)
O3A C8A 1.436(4)
O3A C9A 1.438(5)
C7A C8A 1.529(4)
C8A C11A 1.540(5)
C9A C10A 1.534(5)
C10A C11A 1.536(5)
O3B C8B 1.425(5)
O3B C9B 1.438(5)
C7B C8B 1.538(4)
C8B C11B 1.540(5)
C9B C10B 1.534(5)
C10B C11B 1.530(5)
C12 C13 1.383(3)
C12 C17 1.386(3)
C13 C14 1.391(3)
C14 C15 1.364(4)
C15 C16 1.370(4)
C16 C17 1.391(3)
C18 C19 1.479(3)
C21 C26 1.384(3)
C21 C22 1.385(3)
C22 C23 1.385(3)
C23 C24 1.381(4)
C24 C25 1.361(4)
C25 C26 1.382(3)

loop_
_geom_hbond_atom_site_label_D
_geom_hbond_atom_site_label_H
_geom_hbond_atom_site_label_A
_geom_hbond_distance_DH
_geom_hbond_distance_HA
_geom_hbond_distance_DA
_geom_hbond_angle_DHA
_geom_hbond_site_symmetry_A
N3 H3N Cl1 0.86 2.32 3.1458(15) 161.1 .
N1 H1N Cl1 0.86 2.26 3.0778(15) 158.8 4_566
N4 H4NB O1 0.86 1.97 2.800(2) 160.9 4_666

loop_
_geom_torsion_atom_site_label_1
_geom_torsion_atom_site_label_2
_geom_torsion_atom_site_label_3
_geom_torsion_atom_site_label_4
_geom_torsion
C2 N2 C1 N1 -34.2(2)
C18 N2 C1 N1 160.35(16)
C2 N2 C1 C12 90.8(2)
C18 N2 C1 C12 -74.6(2)
C6 N1 C1 N2 36.4(2)
C6 N1 C1 C12 -89.14(19)
C1 N2 C2 O1 -169.90(17)
C18 N2 C2 O1 -4.7(3)
C1 N2 C2 C3 12.5(3)
C18 N2 C2 C3 177.74(17)
O1 C2 C3 C6 -167.59(18)
N2 C2 C3 C6 10.0(3)
O1 C2 C3 C4 -2.2(3)
N2 C2 C3 C4 175.31(16)
C5 N3 C4 C3 38.7(2)
C5 N3 C4 C21 -88.7(2)
C6 C3 C4 N3 -35.4(2)
C2 C3 C4 N3 159.94(15)
C6 C3 C4 C21 89.6(2)
C2 C3 C4 C21 -75.0(2)
C7A N4 C5 N3 -24.6(4)
C7B N4 C5 N3 15.0(5)
C7A N4 C5 S1 154.5(3)
C7B N4 C5 S1 -165.9(4)
C4 N3 C5 N4 169.43(18)
C4 N3 C5 S1 -9.6(3)
C6 S1 C5 N4 161.93(15)
C6 S1 C5 N3 -19.00(18)
C1 N1 C6 C3 -17.6(3)
C1 N1 C6 S1 165.25(13)
C2 C3 C6 N1 -7.3(3)
C4 C3 C6 N1 -171.80(17)
C2 C3 C6 S1 169.54(13)
C4 C3 C6 S1 5.1(3)
C5 S1 C6 N1 -162.06(14)
C5 S1 C6 C3 20.82(18)
C5 N4 C7A C8A -165.6(3)
C7B N4 C7A C8A 89.0(6)
C9A O3A C8A C7A -94.6(7)
C9A O3A C8A C11A 39.7(8)
N4 C7A C8A O3A -67.1(6)
N4 C7A C8A C11A 165.3(8)
C8A O3A C9A C10A -22.7(9)
O3A C9A C10A C11A -1.6(13)
C9A C10A C11A C8A 22.7(13)
O3A C8A C11A C10A -37.6(11)
C7A C8A C11A C10A 91.4(11)
C5 N4 C7B C8B -174.4(4)
C7A N4 C7B C8B -79.2(7)
C9B O3B C8B C7B 93.1(7)
C9B O3B C8B C11B -23.1(9)
N4 C7B C8B O3B 63.8(7)
N4 C7B C8B C11B -179.8(6)
C8B O3B C9B C10B 56.8(8)
O3B C9B C10B C11B -65.1(8)
C9B C10B C11B C8B 44.7(8)
O3B C8B C11B C10B -16.4(9)
C7B C8B C11B C10B -132.9(7)
N2 C1 C12 C13 -13.1(3)
N1 C1 C12 C13 110.8(2)
N2 C1 C12 C17 165.99(17)
N1 C1 C12 C17 -70.1(2)
C17 C12 C13 C14 -0.3(3)
C1 C12 C13 C14 178.79(19)
C12 C13 C14 C15 0.7(3)
C13 C14 C15 C16 -0.3(4)
C14 C15 C16 C17 -0.6(4)
C13 C12 C17 C16 -0.5(3)
C1 C12 C17 C16 -179.7(2)
C15 C16 C17 C12 1.0(4)
C2 N2 C18 C19 101.4(2)
C1 N2 C18 C19 -92.7(2)
C20 O2 C19 C18 172.9(3)
N2 C18 C19 O2 80.6(3)
N3 C4 C21 C26 -63.9(2)
C3 C4 C21 C26 170.25(19)
N3 C4 C21 C22 116.51(19)
C3 C4 C21 C22 -9.3(3)
C26 C21 C22 C23 1.1(3)
C4 C21 C22 C23 -179.3(2)
C21 C22 C23 C24 -0.9(4)
C22 C23 C24 C25 0.4(5)
C23 C24 C25 C26 -0.1(5)
C24 C25 C26 C21 0.4(5)
C22 C21 C26 C25 -0.9(4)
C4 C21 C26 C25 179.6(2)
